data_7159676
loop_
_publ_author_name
'Zhu, Ling-Yun'
'Sun, Jing'
'Liu, Dan'
'Yan, Chao-Guo'

_publ_section_title
;
 Construction of diverse spirooxindoles <i>via</i> a domino reaction of
 arylamines, but-2-ynedioates and 3-hydroxy-3-(indol-3-yl)indolin-2-ones.
;
_journal_issue 47
_journal_name_full 'Organic &amp; biomolecular chemistry'
_journal_page_first 9392
_journal_page_last 9397
_journal_paper_doi 10.1039/d3ob01560b
_journal_volume 21
_journal_year 2023
_chemical_formula_moiety 'C29 H21 F N2 O6'
_chemical_formula_sum 'C29 H21 F N2 O6'
_chemical_formula_weight 512.48
_space_group_crystal_system monoclinic
_space_group_IT_number 15
_space_group_name_Hall '-C 2yc'
_space_group_name_H-M_alt 'C 1 2/c 1'
_atom_sites_solution_hydrogens geom
_audit_creation_method SHELXL-2014/7
_audit_update_record
;
2023-09-23 deposited with the CCDC.	2023-11-10 downloaded from the CCDC.
;
_cell_angle_alpha 90
_cell_angle_beta 116.638(3)
_cell_angle_gamma 90
_cell_formula_units_Z 8
_cell_length_a 23.664(3)
_cell_length_b 10.3466(11)
_cell_length_c 22.561(3)
_cell_measurement_reflns_used 2427
_cell_measurement_temperature 296(2)
_cell_measurement_theta_max 20.58
_cell_measurement_theta_min 2.59
_cell_volume 4937.6(11)
_computing_cell_refinement 'Bruker SAINT'
_computing_data_collection 'Bruker APEX2'
_computing_data_reduction 'Bruker SAINT'
_computing_molecular_graphics 'Bruker SHELXTL'
_computing_publication_material 'Bruker SHELXTL'
_computing_structure_refinement 'SHELXL-2014/7 (Sheldrick, 2014)'
_computing_structure_solution 'SHELXS-97 (Sheldrick 2008)'
_diffrn_ambient_temperature 296(2)
_diffrn_measured_fraction_theta_full 0.995
_diffrn_measured_fraction_theta_max 0.996
_diffrn_measurement_device_type 'Bruker APEX-II CCD'
_diffrn_measurement_method '\f and \w scans'
_diffrn_radiation_type MoK\a
_diffrn_radiation_wavelength 0.71073
_diffrn_reflns_av_R_equivalents 0.1483
_diffrn_reflns_av_unetI/netI 0.1762
_diffrn_reflns_Laue_measured_fraction_full 0.995
_diffrn_reflns_Laue_measured_fraction_max 0.996
_diffrn_reflns_limit_h_max 29
_diffrn_reflns_limit_h_min -28
_diffrn_reflns_limit_k_max 12
_diffrn_reflns_limit_k_min -11
_diffrn_reflns_limit_l_max 27
_diffrn_reflns_limit_l_min -27
_diffrn_reflns_number 22876
_diffrn_reflns_point_group_measured_fraction_full 0.995
_diffrn_reflns_point_group_measured_fraction_max 0.996
_diffrn_reflns_theta_full 25.242
_diffrn_reflns_theta_max 25.996
_diffrn_reflns_theta_min 2.587
_exptl_absorpt_coefficient_mu 0.102
_exptl_absorpt_correction_T_max 0.7456
_exptl_absorpt_correction_T_min 0.6851
_exptl_absorpt_correction_type multi-scan
_exptl_absorpt_process_details sadabs
_exptl_crystal_colour yellow
_exptl_crystal_density_diffrn 1.379
_exptl_crystal_description block
_exptl_crystal_F_000 2128
_exptl_crystal_size_max 0.260
_exptl_crystal_size_mid 0.220
_exptl_crystal_size_min 0.180
_refine_diff_density_max 0.175
_refine_diff_density_min -0.202
_refine_diff_density_rms 0.042
_refine_ls_extinction_method none
_refine_ls_goodness_of_fit_ref 1.006
_refine_ls_hydrogen_treatment constr
_refine_ls_matrix_type full
_refine_ls_number_parameters 345
_refine_ls_number_reflns 4830
_refine_ls_number_restraints 0
_refine_ls_restrained_S_all 1.006
_refine_ls_R_factor_all 0.2219
_refine_ls_R_factor_gt 0.0687
_refine_ls_shift/su_max 0.001
_refine_ls_shift/su_mean 0.000
_refine_ls_structure_factor_coef Fsqd
_refine_ls_weighting_details 'w=1/[\s^2^(Fo^2^)+(0.0418P)^2^+1.1959P] where P=(Fo^2^+2Fc^2^)/3'
_refine_ls_weighting_scheme calc
_refine_ls_wR_factor_gt 0.0984
_refine_ls_wR_factor_ref 0.1340
_reflns_Friedel_coverage 0.000
_reflns_number_gt 2012
_reflns_number_total 4830
_reflns_threshold_expression 'I > 2\s(I)'
_cod_data_source_file d3ob01560b2.cif
_cod_data_source_block 7d
_cod_depositor_comments 'Adding full bibliography for 7159670--7159676.cif.'
_cod_original_cell_volume 4937.4(10)
_cod_original_sg_symbol_H-M 'C 2/c'
_cod_database_code 7159676
_shelx_shelxl_version_number 2014/7
_shelx_space_group_comment
; 
The symmetry employed for this shelxl refinement is uniquely defined 
by the following loop, which should always be used as a source of 
symmetry information in preference to the above space-group names. 
They are only intended as comments. 
;
_shelx_estimated_absorpt_t_min 0.974
_shelx_estimated_absorpt_t_max 0.982

loop_
_space_group_symop_operation_xyz
'x, y, z'
'-x, y, -z+1/2'
'x+1/2, y+1/2, z'
'-x+1/2, y+1/2, -z+1/2'
'-x, -y, -z'
'x, -y, z-1/2'
'-x+1/2, -y+1/2, -z'
'x+1/2, -y+1/2, z-1/2'

loop_
_atom_site_label
_atom_site_type_symbol
_atom_site_fract_x
_atom_site_fract_y
_atom_site_fract_z
_atom_site_U_iso_or_equiv
_atom_site_adp_type
_atom_site_occupancy
_atom_site_site_symmetry_order
_atom_site_calc_flag
_atom_site_refinement_flags_posn
_atom_site_refinement_flags_adp
_atom_site_refinement_flags_occupancy
_atom_site_disorder_assembly
_atom_site_disorder_group
C1 C -0.09372(19) 0.8852(4) 0.9423(2) 0.0656(11) Uani 1 1 d . . . . .
H1 H -0.1103 0.8450 0.9679 0.079 Uiso 1 1 calc R U . . .
C2 C -0.1279(2) 0.9817(4) 0.8983(3) 0.0827(14) Uani 1 1 d . . . . .
H2 H -0.1672 1.0060 0.8944 0.099 Uiso 1 1 calc R U . . .
C3 C -0.1039(2) 1.0406(4) 0.8610(2) 0.0820(14) Uani 1 1 d . . . . .
H3 H -0.1265 1.1060 0.8316 0.098 Uiso 1 1 calc R U . . .
C4 C -0.0466(2) 1.0037(4) 0.86657(19) 0.0715(12) Uani 1 1 d . . . . .
H4 H -0.0305 1.0434 0.8403 0.086 Uiso 1 1 calc R U . . .
C5 C -0.01189(17) 0.9087(3) 0.91032(17) 0.0553(10) Uani 1 1 d . . . . .
H5 H 0.0275 0.8857 0.9140 0.066 Uiso 1 1 calc R U . . .
C6 C -0.03527(16) 0.8477(3) 0.94857(16) 0.0424(9) Uani 1 1 d . . . . .
C7 C 0.00232(15) 0.7459(3) 0.99818(15) 0.0500(9) Uani 1 1 d . . . . .
H7A H 0.0332 0.7880 1.0379 0.060 Uiso 1 1 calc R U . . .
H7B H -0.0259 0.6970 1.0103 0.060 Uiso 1 1 calc R U . . .
C8 C 0.00513(15) 0.5647(3) 0.92363(15) 0.0373(8) Uani 1 1 d . . . . .
C9 C -0.05859(16) 0.5427(3) 0.88782(16) 0.0491(9) Uani 1 1 d . . . . .
H9 H -0.0881 0.5895 0.8956 0.059 Uiso 1 1 calc R U . . .
C10 C -0.07674(17) 0.4479(4) 0.83970(17) 0.0587(10) Uani 1 1 d . . . . .
H10 H -0.1194 0.4299 0.8141 0.070 Uiso 1 1 calc R U . . .
C11 C -0.0325(2) 0.3812(3) 0.82964(16) 0.0537(10) Uani 1 1 d . . . . .
C12 C 0.03165(17) 0.4013(3) 0.86552(16) 0.0488(9) Uani 1 1 d . . . . .
H12 H 0.0610 0.3546 0.8574 0.059 Uiso 1 1 calc R U . . .
C13 C 0.04955(15) 0.4944(3) 0.91394(15) 0.0367(8) Uani 1 1 d . . . . .
C14 C 0.11452(14) 0.5423(3) 0.96078(15) 0.0379(8) Uani 1 1 d . . . . .
C15 C 0.09855(16) 0.6494(3) 0.99945(15) 0.0386(8) Uani 1 1 d . . . . .
C16 C 0.20328(16) 0.6794(3) 0.87433(16) 0.0416(9) Uani 1 1 d . . . . .
C17 C 0.20976(18) 0.7394(3) 0.82253(18) 0.0605(10) Uani 1 1 d . . . . .
H17 H 0.2493 0.7620 0.8263 0.073 Uiso 1 1 calc R U . . .
C18 C 0.1557(2) 0.7639(4) 0.76593(18) 0.0699(12) Uani 1 1 d . . . . .
H18 H 0.1587 0.8022 0.7301 0.084 Uiso 1 1 calc R U . . .
C19 C 0.09636(19) 0.7330(3) 0.76051(17) 0.0631(11) Uani 1 1 d . . . . .
H19 H 0.0605 0.7518 0.7214 0.076 Uiso 1 1 calc R U . . .
C20 C 0.08991(15) 0.6754(3) 0.81166(16) 0.0490(9) Uani 1 1 d . . . . .
H20 H 0.0500 0.6554 0.8074 0.059 Uiso 1 1 calc R U . . .
C21 C 0.14361(15) 0.6469(3) 0.87016(15) 0.0364(8) Uani 1 1 d . . . . .
C22 C 0.15597(15) 0.5864(3) 0.93141(15) 0.0364(8) Uani 1 1 d . . . . .
C23 C 0.21989(16) 0.5823(3) 0.96913(15) 0.0391(8) Uani 1 1 d . . . . .
C24 C 0.24954(15) 0.5164(3) 1.03216(15) 0.0413(9) Uani 1 1 d . . . . .
C25 C 0.31866(17) 0.5183(3) 1.07189(18) 0.0490(10) Uani 1 1 d . . . . .
C26 C 0.40526(15) 0.4582(4) 1.17150(17) 0.0796(13) Uani 1 1 d . . . . .
H26A H 0.4221 0.4007 1.1500 0.119 Uiso 1 1 calc R U . . .
H26B H 0.4142 0.4246 1.2145 0.119 Uiso 1 1 calc R U . . .
H26C H 0.4244 0.5418 1.1763 0.119 Uiso 1 1 calc R U . . .
C27 C 0.21050(16) 0.4468(3) 1.04806(15) 0.0437(9) Uani 1 1 d . . . . .
C28 C 0.22837(17) 0.3622(4) 1.1086(2) 0.0578(10) Uani 1 1 d . . . . .
C29 C 0.2833(2) 0.1765(4) 1.1642(2) 0.1100(17) Uani 1 1 d . . . . .
H29A H 0.3162 0.2239 1.1994 0.165 Uiso 1 1 calc R U . . .
H29B H 0.3006 0.0986 1.1558 0.165 Uiso 1 1 calc R U . . .
H29C H 0.2507 0.1550 1.1768 0.165 Uiso 1 1 calc R U . . .
F1 F -0.05190(10) 0.28907(19) 0.78054(10) 0.0828(7) Uani 1 1 d . . . . .
N1 N 0.03490(12) 0.6570(2) 0.97431(12) 0.0404(7) Uani 1 1 d . . . . .
N2 N 0.24886(12) 0.6392(2) 0.93533(13) 0.0466(7) Uani 1 1 d . . . . .
H2A H 0.2890 0.6483 0.9498 0.056 Uiso 1 1 calc R U . . .
O1 O 0.13717(11) 0.7135(2) 1.04477(11) 0.0538(7) Uani 1 1 d . . . . .
O2 O 0.14648(10) 0.43919(18) 1.01015(10) 0.0477(6) Uani 1 1 d . . . . .
O3 O 0.35382(12) 0.5608(3) 1.05160(12) 0.0787(9) Uani 1 1 d . . . . .
O4 O 0.33790(11) 0.4693(2) 1.13210(12) 0.0632(7) Uani 1 1 d . . . . .
O5 O 0.21650(14) 0.3913(3) 1.15255(14) 0.1007(11) Uani 1 1 d . . . . .
O6 O 0.25674(12) 0.2555(2) 1.10438(12) 0.0723(8) Uani 1 1 d . . . . .

loop_
_atom_site_aniso_label
_atom_site_aniso_U_11
_atom_site_aniso_U_22
_atom_site_aniso_U_33
_atom_site_aniso_U_23
_atom_site_aniso_U_13
_atom_site_aniso_U_12
C1 0.059(3) 0.063(3) 0.092(3) -0.020(2) 0.049(2) -0.007(2)
C2 0.052(3) 0.067(3) 0.122(4) -0.020(3) 0.032(3) 0.012(3)
C3 0.077(4) 0.058(3) 0.088(4) -0.008(2) 0.017(3) 0.018(3)
C4 0.071(3) 0.069(3) 0.074(3) 0.009(2) 0.032(3) 0.007(3)
C5 0.046(2) 0.061(3) 0.057(2) 0.000(2) 0.021(2) 0.005(2)
C6 0.035(2) 0.045(2) 0.049(2) -0.0124(19) 0.0215(19) -0.0044(18)
C7 0.048(2) 0.064(2) 0.049(2) -0.006(2) 0.0306(19) -0.004(2)
C8 0.030(2) 0.040(2) 0.038(2) 0.0015(17) 0.0123(18) -0.0050(18)
C9 0.037(2) 0.056(2) 0.051(2) -0.002(2) 0.0172(19) -0.0023(19)
C10 0.037(2) 0.072(3) 0.055(2) -0.006(2) 0.010(2) -0.014(2)
C11 0.059(3) 0.053(2) 0.043(2) -0.0127(19) 0.018(2) -0.023(2)
C12 0.051(3) 0.046(2) 0.051(2) -0.0033(19) 0.024(2) -0.0042(19)
C13 0.034(2) 0.039(2) 0.039(2) -0.0002(17) 0.0167(18) -0.0043(17)
C14 0.030(2) 0.040(2) 0.044(2) 0.0037(17) 0.0167(18) 0.0019(17)
C15 0.036(2) 0.047(2) 0.034(2) 0.0062(17) 0.0170(18) -0.0033(18)
C16 0.036(2) 0.047(2) 0.044(2) -0.0009(18) 0.0196(19) -0.0033(18)
C17 0.062(3) 0.075(3) 0.056(3) 0.011(2) 0.037(2) -0.006(2)
C18 0.080(3) 0.085(3) 0.049(3) 0.020(2) 0.032(3) -0.001(3)
C19 0.060(3) 0.075(3) 0.046(2) 0.014(2) 0.017(2) -0.003(2)
C20 0.039(2) 0.054(2) 0.050(2) 0.0065(19) 0.017(2) -0.0029(18)
C21 0.034(2) 0.0367(19) 0.038(2) 0.0011(17) 0.0161(18) -0.0017(16)
C22 0.026(2) 0.044(2) 0.041(2) 0.0006(17) 0.0153(18) -0.0027(16)
C23 0.036(2) 0.046(2) 0.042(2) 0.0006(17) 0.024(2) -0.0054(17)
C24 0.032(2) 0.054(2) 0.039(2) 0.0054(18) 0.0164(18) 0.0034(18)
C25 0.038(3) 0.059(2) 0.051(3) 0.007(2) 0.020(2) 0.0042(19)
C26 0.041(3) 0.093(3) 0.072(3) 0.020(2) -0.003(2) 0.010(2)
C27 0.035(2) 0.048(2) 0.044(2) 0.0105(18) 0.0138(19) 0.0056(18)
C28 0.042(2) 0.067(3) 0.063(3) 0.014(2) 0.022(2) 0.003(2)
C29 0.095(4) 0.083(3) 0.108(4) 0.057(3) 0.007(3) 0.010(3)
F1 0.0848(17) 0.0796(15) 0.0724(14) -0.0329(13) 0.0247(13) -0.0274(13)
N1 0.0308(18) 0.0499(17) 0.0430(16) -0.0031(15) 0.0187(14) -0.0004(15)
N2 0.0292(17) 0.0615(18) 0.0517(19) 0.0034(16) 0.0204(16) -0.0027(15)
O1 0.0430(15) 0.0672(15) 0.0477(14) -0.0136(13) 0.0172(12) -0.0152(13)
O2 0.0351(15) 0.0503(14) 0.0549(14) 0.0173(12) 0.0176(12) 0.0010(11)
O3 0.0362(17) 0.130(2) 0.0685(19) 0.0224(16) 0.0221(15) 0.0008(15)
O4 0.0405(16) 0.0805(17) 0.0545(16) 0.0184(14) 0.0088(13) -0.0038(13)
O5 0.107(3) 0.140(3) 0.078(2) 0.043(2) 0.062(2) 0.042(2)
O6 0.0703(19) 0.0549(16) 0.0774(19) 0.0181(15) 0.0203(15) 0.0096(15)

loop_
_atom_type_symbol
_atom_type_description
_atom_type_scat_dispersion_real
_atom_type_scat_dispersion_imag
_atom_type_scat_source
C C 0.0033 0.0016 'International Tables Vol C Tables 4.2.6.8 and 6.1.1.4'
H H 0.0000 0.0000 'International Tables Vol C Tables 4.2.6.8 and 6.1.1.4'
N N 0.0061 0.0033 'International Tables Vol C Tables 4.2.6.8 and 6.1.1.4'
O O 0.0106 0.0060 'International Tables Vol C Tables 4.2.6.8 and 6.1.1.4'
F F 0.0171 0.0103 'International Tables Vol C Tables 4.2.6.8 and 6.1.1.4'

loop_
_geom_angle_atom_site_label_1
_geom_angle_atom_site_label_2
_geom_angle_atom_site_label_3
_geom_angle
_geom_angle_site_symmetry_1
_geom_angle_site_symmetry_3
_geom_angle_publ_flag
C6 C1 C2 120.8(4) . . ?
C6 C1 H1 119.6 . . ?
C2 C1 H1 119.6 . . ?
C3 C2 C1 119.8(4) . . ?
C3 C2 H2 120.1 . . ?
C1 C2 H2 120.1 . . ?
C2 C3 C4 119.7(4) . . ?
C2 C3 H3 120.2 . . ?
C4 C3 H3 120.2 . . ?
C3 C4 C5 121.2(4) . . ?
C3 C4 H4 119.4 . . ?
C5 C4 H4 119.4 . . ?
C6 C5 C4 120.2(4) . . ?
C6 C5 H5 119.9 . . ?
C4 C5 H5 119.9 . . ?
C5 C6 C1 118.3(3) . . ?
C5 C6 C7 121.4(3) . . ?
C1 C6 C7 120.3(4) . . ?
N1 C7 C6 113.8(3) . . ?
N1 C7 H7A 108.8 . . ?
C6 C7 H7A 108.8 . . ?
N1 C7 H7B 108.8 . . ?
C6 C7 H7B 108.8 . . ?
H7A C7 H7B 107.7 . . ?
C9 C8 C13 122.4(3) . . ?
C9 C8 N1 127.3(3) . . ?
C13 C8 N1 110.3(3) . . ?
C8 C9 C10 116.9(3) . . ?
C8 C9 H9 121.5 . . ?
C10 C9 H9 121.5 . . ?
C11 C10 C9 120.1(3) . . ?
C11 C10 H10 119.9 . . ?
C9 C10 H10 119.9 . . ?
C10 C11 F1 118.9(3) . . ?
C10 C11 C12 123.7(3) . . ?
F1 C11 C12 117.4(4) . . ?
C13 C12 C11 116.0(3) . . ?
C13 C12 H12 122.0 . . ?
C11 C12 H12 122.0 . . ?
C12 C13 C8 120.9(3) . . ?
C12 C13 C14 130.0(3) . . ?
C8 C13 C14 109.1(3) . . ?
C22 C14 O2 109.9(2) . . ?
C22 C14 C13 117.4(3) . . ?
O2 C14 C13 107.9(2) . . ?
C22 C14 C15 114.0(3) . . ?
O2 C14 C15 105.2(2) . . ?
C13 C14 C15 101.5(3) . . ?
O1 C15 N1 126.6(3) . . ?
O1 C15 C14 125.4(3) . . ?
N1 C15 C14 108.1(3) . . ?
N2 C16 C17 129.9(3) . . ?
N2 C16 C21 107.8(3) . . ?
C17 C16 C21 122.2(3) . . ?
C18 C17 C16 117.3(3) . . ?
C18 C17 H17 121.4 . . ?
C16 C17 H17 121.4 . . ?
C17 C18 C19 121.7(3) . . ?
C17 C18 H18 119.2 . . ?
C19 C18 H18 119.2 . . ?
C20 C19 C18 121.1(3) . . ?
C20 C19 H19 119.5 . . ?
C18 C19 H19 119.5 . . ?
C19 C20 C21 119.5(3) . . ?
C19 C20 H20 120.3 . . ?
C21 C20 H20 120.3 . . ?
C20 C21 C16 118.2(3) . . ?
C20 C21 C22 135.7(3) . . ?
C16 C21 C22 106.0(3) . . ?
C23 C22 C21 107.9(3) . . ?
C23 C22 C14 118.9(3) . . ?
C21 C22 C14 132.9(3) . . ?
C22 C23 N2 109.4(3) . . ?
C22 C23 C24 122.8(3) . . ?
N2 C23 C24 127.5(3) . . ?
C27 C24 C23 115.4(3) . . ?
C27 C24 C25 123.7(3) . . ?
C23 C24 C25 120.7(3) . . ?
O3 C25 O4 123.6(3) . . ?
O3 C25 C24 123.0(3) . . ?
O4 C25 C24 113.4(3) . . ?
O4 C26 H26A 109.5 . . ?
O4 C26 H26B 109.5 . . ?
H26A C26 H26B 109.5 . . ?
O4 C26 H26C 109.5 . . ?
H26A C26 H26C 109.5 . . ?
H26B C26 H26C 109.5 . . ?
C24 C27 O2 124.5(3) . . ?
C24 C27 C28 127.2(3) . . ?
O2 C27 C28 108.3(3) . . ?
O5 C28 O6 126.3(4) . . ?
O5 C28 C27 122.3(4) . . ?
O6 C28 C27 111.4(4) . . ?
O6 C29 H29A 109.5 . . ?
O6 C29 H29B 109.5 . . ?
H29A C29 H29B 109.5 . . ?
O6 C29 H29C 109.5 . . ?
H29A C29 H29C 109.5 . . ?
H29B C29 H29C 109.5 . . ?
C15 N1 C8 111.0(3) . . ?
C15 N1 C7 123.9(3) . . ?
C8 N1 C7 125.1(3) . . ?
C23 N2 C16 108.9(3) . . ?
C23 N2 H2A 125.6 . . ?
C16 N2 H2A 125.6 . . ?
C27 O2 C14 118.5(2) . . ?
C25 O4 C26 116.1(3) . . ?
C28 O6 C29 115.2(3) . . ?

loop_
_geom_bond_atom_site_label_1
_geom_bond_atom_site_label_2
_geom_bond_distance
_geom_bond_site_symmetry_2
_geom_bond_publ_flag
C1 C6 1.381(4) . ?
C1 C2 1.384(5) . ?
C1 H1 0.9300 . ?
C2 C3 1.354(5) . ?
C2 H2 0.9300 . ?
C3 C4 1.360(5) . ?
C3 H3 0.9300 . ?
C4 C5 1.374(4) . ?
C4 H4 0.9300 . ?
C5 C6 1.370(4) . ?
C5 H5 0.9300 . ?
C6 C7 1.504(4) . ?
C7 N1 1.450(4) . ?
C7 H7A 0.9700 . ?
C7 H7B 0.9700 . ?
C8 C9 1.373(4) . ?
C8 C13 1.374(4) . ?
C8 N1 1.412(3) . ?
C9 C10 1.381(4) . ?
C9 H9 0.9300 . ?
C10 C11 1.356(5) . ?
C10 H10 0.9300 . ?
C11 F1 1.375(4) . ?
C11 C12 1.379(4) . ?
C12 C13 1.373(4) . ?
C12 H12 0.9300 . ?
C13 C14 1.506(4) . ?
C14 C22 1.480(4) . ?
C14 O2 1.482(3) . ?
C14 C15 1.558(4) . ?
C15 O1 1.218(3) . ?
C15 N1 1.353(4) . ?
C16 N2 1.378(4) . ?
C16 C17 1.391(4) . ?
C16 C21 1.413(4) . ?
C17 C18 1.366(4) . ?
C17 H17 0.9300 . ?
C18 C19 1.391(5) . ?
C18 H18 0.9300 . ?
C19 C20 1.367(4) . ?
C19 H19 0.9300 . ?
C20 C21 1.393(4) . ?
C20 H20 0.9300 . ?
C21 C22 1.423(4) . ?
C22 C23 1.364(4) . ?
C23 N2 1.366(4) . ?
C23 C24 1.444(4) . ?
C24 C27 1.341(4) . ?
C24 C25 1.471(4) . ?
C25 O3 1.198(4) . ?
C25 O4 1.325(4) . ?
C26 O4 1.440(4) . ?
C26 H26A 0.9600 . ?
C26 H26B 0.9600 . ?
C26 H26C 0.9600 . ?
C27 O2 1.368(3) . ?
C27 C28 1.513(5) . ?
C28 O5 1.185(4) . ?
C28 O6 1.317(4) . ?
C29 O6 1.458(4) . ?
C29 H29A 0.9600 . ?
C29 H29B 0.9600 . ?
C29 H29C 0.9600 . ?
N2 H2A 0.8600 . ?

loop_
_geom_hbond_atom_site_label_D
_geom_hbond_atom_site_label_H
_geom_hbond_atom_site_label_A
_geom_hbond_distance_DH
_geom_hbond_distance_HA
_geom_hbond_distance_DA
_geom_hbond_angle_DHA
_geom_hbond_site_symmetry_A
N2 H2A O1 0.86 2.22 2.952(3) 143.2 7_567
N2 H2A O3 0.86 2.30 2.805(3) 117.6 .
